data_2300385
loop_
_publ_author_name
'Reilly, Anthony M.'
'Wann, Derek A.'
'Gutmann, Matthias J.'
'Jura, Marek'
'Morrison, Carole A.'
'Rankin, David W. H.'

_publ_section_title
;
 Predicting anisotropic displacement parameters using molecular dynamics:
 density functional theory plus dispersion modelling of thermal motion in
 benzophenone
;
_journal_issue 3
_journal_name_full 'Journal of Applied Crystallography'
_journal_page_first 656
_journal_page_last 662
_journal_paper_doi 10.1107/S0021889813006225
_journal_volume 46
_journal_year 2013
_chemical_formula_moiety 'C13 H10 O'
_chemical_formula_sum 'C13 H10 O'
_chemical_formula_weight 182.22
_chemical_name_common Benzophenone
_chemical_name_systematic
;
 ?
;
_space_group_IT_number 19
_symmetry_cell_setting orthorhombic
_symmetry_space_group_name_Hall 'P 2ac 2ab'
_symmetry_space_group_name_H-M 'P 21 21 21'
_atom_sites_solution_hydrogens geom
_atom_sites_solution_primary direct
_atom_sites_solution_secondary difmap
_audit_creation_method SHELXL-97
_cell_angle_alpha 90.00
_cell_angle_beta 90.00
_cell_angle_gamma 90.00
_cell_formula_units_Z 4
_cell_length_a 7.7145(15)
_cell_length_b 10.2301(15)
_cell_length_c 12.0269(18)
_cell_measurement_reflns_used 1100
_cell_measurement_temperature 70(2)
_cell_volume 949.2(3)
_computing_cell_refinement 'SXD2001 (Gutmann, 2005)'
_computing_data_collection 'SXD2001 (Gutmann, 2005)'
_computing_data_reduction 'SXD2001 (Gutmann, 2005)'
_computing_molecular_graphics SHELXTL
_computing_publication_material SHELXTL
_computing_structure_refinement 'SHELXL-97 (Sheldrick, 1997)'
_computing_structure_solution 'SHELXS-97 (Sheldrick, 1990)'
_diffrn_ambient_temperature 70(2)
_diffrn_measured_fraction_theta_full 0.222
_diffrn_measured_fraction_theta_max 0.222
_diffrn_measurement_device_type SXD
_diffrn_measurement_method 'time-of-flight LAUE diffraction'
_diffrn_radiation_probe neutron
_diffrn_radiation_source 'ISIS spallation source'
_diffrn_radiation_type neutron
_diffrn_radiation_wavelength 0.4-8.8
_diffrn_reflns_av_R_equivalents 0.0000
_diffrn_reflns_av_sigmaI/netI 0.1399
_diffrn_reflns_limit_h_max 13
_diffrn_reflns_limit_h_min -16
_diffrn_reflns_limit_k_max 22
_diffrn_reflns_limit_k_min -23
_diffrn_reflns_limit_l_max 29
_diffrn_reflns_limit_l_min -23
_diffrn_reflns_number 13372
_diffrn_reflns_theta_full 83.95
_diffrn_reflns_theta_max 83.95
_diffrn_reflns_theta_min 8.57
_diffrn_standards_decay_% 0
_diffrn_standards_number 0
_exptl_absorpt_coefficient_mu '3.7769 + 0.0079 * lambda'
_exptl_absorpt_correction_T_max 4.9027
_exptl_absorpt_correction_T_min 3.3595
_exptl_absorpt_correction_type 'Gauss integration'
_exptl_absorpt_process_details 'Gauss integration with 32 grid points'
_exptl_crystal_colour 'White transparent'
_exptl_crystal_density_diffrn 1.275
_exptl_crystal_density_method 'not measured'
_exptl_crystal_description Block
_exptl_crystal_F_000 219
_exptl_crystal_size_max 7
_exptl_crystal_size_mid 6
_exptl_crystal_size_min 2
_refine_diff_density_max 2.673
_refine_diff_density_min -1.594
_refine_diff_density_rms 0.352
_refine_ls_abs_structure_details 'Flack H D (1983), Acta Cryst. A39, 876-881'
_refine_ls_abs_structure_Flack 10(10)
_refine_ls_extinction_coef 0.0508(10)
_refine_ls_extinction_expression Fc^*^=kFc[1+0.001xFc^2^\l^3^/sin(2\q)]^-1/4^
_refine_ls_extinction_method SHELXL
_refine_ls_goodness_of_fit_ref 1.044
_refine_ls_hydrogen_treatment mixed
_refine_ls_matrix_type full
_refine_ls_number_parameters 225
_refine_ls_number_reflns 13372
_refine_ls_number_restraints 0
_refine_ls_restrained_S_all 1.044
_refine_ls_R_factor_all 0.0914
_refine_ls_R_factor_gt 0.0914
_refine_ls_shift/su_max 0.001
_refine_ls_shift/su_mean 0.000
_refine_ls_structure_factor_coef Fsqd
_refine_ls_weighting_details 'calc w=1/[\s^2^(Fo^2^)+(0.1421P)^2^+0.0000P] where P=(Fo^2^+2Fc^2^)/3'
_refine_ls_weighting_scheme calc
_refine_ls_wR_factor_gt 0.2068
_refine_ls_wR_factor_ref 0.2068
_reflns_number_gt 13371
_reflns_number_total 13372
_reflns_threshold_expression >2sigma(I)
_cod_data_source_file kk5130.cif
_cod_data_source_block Ph2CO2_70K_neutron
_cod_depositor_comments
;
The following automatic conversions were performed:

'_symmetry_cell_setting' value 'Orthorhombic' changed to
'orthorhombic' according to
/home/saulius/struct/CIF-dictionaries/cif_core.dic dictionary named
'cif_core.dic' version 2.3.1 from 2005-06-27.

Automatic conversion script
Id: cif_fix_values 1891 2012-01-12 08:04:46Z andrius 
;
_cod_database_code 2300385
_cod_database_fobs_code 2300385

loop_
_symmetry_equiv_pos_as_xyz
'x, y, z'
'-x+1/2, -y, z+1/2'
'x+1/2, -y+1/2, -z'
'-x, y+1/2, -z+1/2'

loop_
_atom_site_label
_atom_site_type_symbol
_atom_site_fract_x
_atom_site_fract_y
_atom_site_fract_z
_atom_site_U_iso_or_equiv
_atom_site_adp_type
_atom_site_occupancy
_atom_site_symmetry_multiplicity
_atom_site_calc_flag
C1 C 0.1924(2) 0.49876(12) 0.90058(10) 0.0097(2) Uani 1 1 d
H1 H 0.1202(6) 0.5543(3) 0.9617(3) 0.0246(8) Uani 1 1 d
C2 C 0.2157(3) 0.36513(13) 0.91548(11) 0.0118(3) Uani 1 1 d
H2 H 0.1646(7) 0.3178(3) 0.9893(3) 0.0295(9) Uani 1 1 d
C3 C 0.3072(3) 0.29309(13) 0.83674(12) 0.0137(3) Uani 1 1 d
H3 H 0.3271(7) 0.1890(3) 0.8491(3) 0.0336(10) Uani 1 1 d
C4 C 0.3743(2) 0.35443(15) 0.74239(13) 0.0129(3) Uani 1 1 d
H4 H 0.4438(7) 0.2985(4) 0.6806(3) 0.0312(9) Uani 1 1 d
C5 C 0.3485(2) 0.48732(14) 0.72658(11) 0.0104(3) Uani 1 1 d
H5 H 0.3982(7) 0.5354(4) 0.6533(3) 0.0280(9) Uani 1 1 d
C6 C 0.2576(2) 0.56098(12) 0.80560(10) 0.0084(2) Uani 1 1 d
C7 C 0.2221(2) 0.70125(12) 0.78018(10) 0.0087(2) Uani 1 1 d
C8 C 0.1972(2) 0.79826(12) 0.87148(11) 0.0082(2) Uani 1 1 d
C9 C 0.0957(2) 0.90826(13) 0.84850(11) 0.0102(3) Uani 1 1 d
H6 H 0.0348(6) 0.9147(4) 0.7675(3) 0.0270(8) Uani 1 1 d
C10 C 0.0750(2) 1.00557(13) 0.92804(12) 0.0120(3) Uani 1 1 d
H7 H -0.0079(7) 1.0896(3) 0.9110(4) 0.0301(9) Uani 1 1 d
C11 C 0.1588(2) 0.99473(14) 1.03052(12) 0.0124(3) Uani 1 1 d
H8 H 0.1435(7) 1.0712(4) 1.0928(3) 0.0332(10) Uani 1 1 d
C12 C 0.2612(2) 0.88555(12) 1.05347(11) 0.0109(3) Uani 1 1 d
H9 H 0.3257(7) 0.8778(4) 1.1332(3) 0.0280(8) Uani 1 1 d
C13 C 0.2802(2) 0.78673(12) 0.97465(10) 0.0091(2) Uani 1 1 d
H10 H 0.3605(6) 0.7021(4) 0.9931(3) 0.0258(8) Uani 1 1 d
O1 O 0.2145(3) 0.73700(16) 0.68328(13) 0.0152(4) Uani 1 1 d

loop_
_atom_site_aniso_label
_atom_site_aniso_U_11
_atom_site_aniso_U_22
_atom_site_aniso_U_33
_atom_site_aniso_U_23
_atom_site_aniso_U_13
_atom_site_aniso_U_12
C1 0.0139(8) 0.0080(4) 0.0071(4) 0.0001(4) 0.0008(4) -0.0007(5)
H1 0.032(2) 0.0202(13) 0.0219(14) -0.0023(10) 0.0117(13) 0.0040(14)
C2 0.0167(9) 0.0086(4) 0.0102(5) 0.0005(4) 0.0005(5) 0.0007(5)
H2 0.047(3) 0.0198(13) 0.0217(14) 0.0057(11) 0.0096(15) 0.0007(15)
C3 0.0187(9) 0.0088(4) 0.0135(5) -0.0016(4) -0.0008(5) 0.0021(5)
H3 0.054(3) 0.0136(11) 0.0329(18) 0.0014(11) 0.0012(18) 0.0050(15)
C4 0.0125(9) 0.0126(5) 0.0137(6) -0.0051(5) 0.0012(5) 0.0012(5)
H4 0.039(3) 0.0247(14) 0.0298(17) -0.0094(13) 0.0109(16) 0.0062(17)
C5 0.0110(8) 0.0124(5) 0.0078(5) -0.0025(4) 0.0013(4) -0.0002(5)
H5 0.039(3) 0.0253(14) 0.0192(13) 0.0010(11) 0.0110(15) -0.0022(15)
C6 0.0110(8) 0.0081(4) 0.0060(4) -0.0006(3) 0.0009(4) 0.0003(5)
C7 0.0117(7) 0.0088(4) 0.0057(4) 0.0000(3) 0.0000(4) -0.0002(5)
C8 0.0107(7) 0.0073(4) 0.0067(4) -0.0002(3) -0.0010(4) 0.0004(5)
C9 0.0118(8) 0.0090(5) 0.0098(5) 0.0012(4) -0.0007(4) 0.0003(5)
H6 0.036(3) 0.0257(15) 0.0195(14) 0.0023(11) -0.0078(13) 0.0047(15)
C10 0.0147(9) 0.0072(4) 0.0141(6) 0.0000(4) 0.0015(5) 0.0017(5)
H7 0.038(3) 0.0182(13) 0.0338(18) 0.0016(13) -0.0004(17) 0.0092(15)
C11 0.0155(9) 0.0088(4) 0.0128(5) -0.0024(4) 0.0021(5) -0.0009(5)
H8 0.049(3) 0.0234(14) 0.0270(16) -0.0136(13) 0.0007(17) 0.0064(17)
C12 0.0144(9) 0.0099(5) 0.0085(5) -0.0018(4) -0.0005(5) -0.0009(5)
H9 0.035(3) 0.0325(16) 0.0168(13) -0.0029(12) -0.0065(13) 0.0004(16)
C13 0.0109(8) 0.0090(5) 0.0075(4) -0.0013(3) -0.0014(4) 0.0008(5)
H10 0.029(2) 0.0227(13) 0.0255(15) -0.0008(12) -0.0064(13) 0.0078(15)
O1 0.0272(12) 0.0118(5) 0.0065(5) 0.0011(4) -0.0011(6) -0.0013(7)

loop_
_atom_type_symbol
_atom_type_description
_atom_type_scat_dispersion_real
_atom_type_scat_dispersion_imag
_atom_type_scat_source
C C 0.0000 0.0000 'International Tables Vol C Tables 4.2.6.8 and 6.1.1.4'
H H 0.0000 0.0000 'International Tables Vol C Tables 4.2.6.8 and 6.1.1.4'
O O 0.0000 0.0000 'International Tables Vol C Tables 4.2.6.8 and 6.1.1.4'

loop_
_geom_angle_atom_site_label_1
_geom_angle_atom_site_label_2
_geom_angle_atom_site_label_3
_geom_angle
C2 C1 C6 120.37(13)
C1 C2 C3 119.88(14)
C2 C3 C4 120.19(13)
C5 C4 C3 119.92(14)
C4 C5 C6 120.39(14)
C1 C6 C5 119.23(12)
C1 C6 C7 122.55(13)
C5 C6 C7 118.03(12)
O1 C7 C6 119.44(13)
O1 C7 C8 119.75(13)
C6 C7 C8 120.80(11)
C9 C8 C13 119.91(12)
C9 C8 C7 117.48(12)
C13 C8 C7 122.47(13)
C10 C9 C8 120.31(14)
C9 C10 C11 119.81(14)
C12 C11 C10 120.03(13)
C13 C12 C11 120.37(14)
C12 C13 C8 119.56(13)

loop_
_geom_bond_atom_site_label_1
_geom_bond_atom_site_label_2
_geom_bond_distance
C1 C2 1.3903(18)
C1 C6 1.4009(19)
C2 C3 1.392(2)
C3 C4 1.396(2)
C4 C5 1.387(2)
C5 C6 1.4010(19)
C6 C7 1.4925(18)
C7 O1 1.223(2)
C7 C8 1.4925(18)
C8 C9 1.399(2)
C8 C13 1.4012(19)
C9 C10 1.390(2)
C10 C11 1.397(2)
C11 C12 1.396(2)
C12 C13 1.3936(18)
